data_4088383
loop_
_publ_author_name
'Ouyang, Zhenwu'
'Meng, Yinshan'
'Cheng, Jun'
'Xiao, Jie'
'Gao, Song'
'Deng, Liang'

_publ_section_title
;
 Three- and Four-Coordinate Homoleptic Iron(I)--NHC Complexes: Synthesis
 and Characterization
;
_journal_issue 10
_journal_name_full Organometallics
_journal_page_first 1361
_journal_paper_doi 10.1021/acs.organomet.6b00047
_journal_volume 35
_journal_year 2016
_chemical_formula_sum 'C68 H100 B Fe N8'
_chemical_formula_weight 1096.21
_space_group_crystal_system monoclinic
_space_group_IT_number 14
_space_group_name_Hall '-P 2ybc'
_space_group_name_H-M_alt 'P 1 21/c 1'
_atom_sites_solution_hydrogens geom
_audit_creation_method SHELXL-2014
_cell_angle_alpha 90
_cell_angle_beta 116.1040(10)
_cell_angle_gamma 90
_cell_formula_units_Z 4
_cell_length_a 18.9139(9)
_cell_length_b 19.6493(10)
_cell_length_c 19.2426(10)
_cell_measurement_reflns_used 9993
_cell_measurement_temperature 140(2)
_cell_measurement_theta_max 26.13
_cell_measurement_theta_min 2.27
_cell_volume 6421.9(6)
_computing_cell_refinement 'Bruker SAINT'
_computing_data_collection 'Bruker APEX2'
_computing_data_reduction 'Bruker SAINT'
_computing_molecular_graphics 'Bruker SHELXTL'
_computing_publication_material 'Bruker SHELXTL'
_computing_structure_refinement 'SHELXL-2014 (Sheldrick, 2014)'
_computing_structure_solution 'SHELXS-97 (Sheldrick, 2008)'
_diffrn_ambient_temperature 140(2)
_diffrn_measured_fraction_theta_full 1.000
_diffrn_measured_fraction_theta_max 0.994
_diffrn_measurement_device_type 'Bruker APEX-II CCD'
_diffrn_measurement_method '\f and \w scans'
_diffrn_radiation_type MoK\a
_diffrn_radiation_wavelength 0.71073
_diffrn_reflns_av_R_equivalents 0.0720
_diffrn_reflns_av_unetI/netI 0.0525
_diffrn_reflns_Laue_measured_fraction_full 1.000
_diffrn_reflns_Laue_measured_fraction_max 0.994
_diffrn_reflns_limit_h_max 27
_diffrn_reflns_limit_h_min -25
_diffrn_reflns_limit_k_max 28
_diffrn_reflns_limit_k_min -24
_diffrn_reflns_limit_l_max 25
_diffrn_reflns_limit_l_min -27
_diffrn_reflns_number 129366
_diffrn_reflns_point_group_measured_fraction_full 1.000
_diffrn_reflns_point_group_measured_fraction_max 0.994
_diffrn_reflns_theta_full 25.242
_diffrn_reflns_theta_max 30.644
_diffrn_reflns_theta_min 1.199
_exptl_absorpt_coefficient_mu 0.280
_exptl_absorpt_correction_T_max 0.7461
_exptl_absorpt_correction_T_min 0.6618
_exptl_absorpt_correction_type multi-scan
_exptl_absorpt_process_details sadabs
_exptl_crystal_colour green
_exptl_crystal_density_diffrn 1.134
_exptl_crystal_description block
_exptl_crystal_F_000 2380
_exptl_crystal_size_max 0.300
_exptl_crystal_size_mid 0.250
_exptl_crystal_size_min 0.200
_refine_diff_density_max 0.488
_refine_diff_density_min -0.409
_refine_diff_density_rms 0.067
_refine_ls_extinction_method none
_refine_ls_goodness_of_fit_ref 1.050
_refine_ls_hydrogen_treatment constr
_refine_ls_matrix_type full
_refine_ls_number_parameters 727
_refine_ls_number_reflns 19719
_refine_ls_number_restraints 0
_refine_ls_restrained_S_all 1.050
_refine_ls_R_factor_all 0.1120
_refine_ls_R_factor_gt 0.0576
_refine_ls_shift/su_max 0.010
_refine_ls_shift/su_mean 0.000
_refine_ls_structure_factor_coef Fsqd
_refine_ls_weighting_details 'w=1/[\s^2^(Fo^2^)+(0.0504P)^2^+7.1175P] where P=(Fo^2^+2Fc^2^)/3'
_refine_ls_weighting_scheme calc
_refine_ls_wR_factor_gt 0.1218
_refine_ls_wR_factor_ref 0.1560
_reflns_Friedel_coverage 0.000
_reflns_number_gt 12869
_reflns_number_total 19719
_reflns_threshold_expression 'I > 2\s(I)'
_cod_data_source_file om6b00047_si_002.cif
_cod_data_source_block 3
_cod_original_sg_symbol_H-M 'P 21/c'
_cod_database_code 4088383
_shelx_space_group_comment
; 
The symmetry employed for this shelxl refinement is uniquely defined 
by the following loop, which should always be used as a source of 
symmetry information in preference to the above space-group names. 
They are only intended as comments. 
;
_shelx_estimated_absorpt_t_min 0.921
_shelx_estimated_absorpt_t_max 0.946
_shelxl_version_number 2014-3

loop_
_space_group_symop_operation_xyz
'x, y, z'
'-x, y+1/2, -z+1/2'
'-x, -y, -z'
'x, -y-1/2, z-1/2'

loop_
_atom_site_label
_atom_site_type_symbol
_atom_site_fract_x
_atom_site_fract_y
_atom_site_fract_z
_atom_site_U_iso_or_equiv
_atom_site_adp_type
_atom_site_occupancy
_atom_site_site_symmetry_order
_atom_site_calc_flag
_atom_site_refinement_flags_posn
_atom_site_refinement_flags_adp
Fe1 Fe 0.25729(2) 0.31915(2) 0.03696(2) 0.01716(7) Uani 1 1 d . .
N1 N 0.43207(10) 0.31036(10) 0.07414(10) 0.0241(4) Uani 1 1 d . .
N2 N 0.41812(10) 0.35674(9) 0.16820(10) 0.0209(3) Uani 1 1 d . .
N3 N 0.26913(10) 0.46958(9) 0.00836(10) 0.0236(4) Uani 1 1 d . .
N4 N 0.20023(10) 0.45476(9) 0.07125(10) 0.0223(4) Uani 1 1 d . .
N5 N 0.08946(10) 0.33702(9) -0.09149(10) 0.0215(3) Uani 1 1 d . .
N6 N 0.09152(10) 0.26717(9) -0.00428(10) 0.0222(4) Uani 1 1 d . .
N7 N 0.24662(10) 0.17829(9) -0.03439(10) 0.0219(3) Uani 1 1 d . .
N8 N 0.30716(10) 0.17300(9) 0.08967(10) 0.0228(4) Uani 1 1 d . .
B1 B 0.24042(13) 0.81928(12) 0.95897(14) 0.0220(4) Uani 1 1 d . .
C1 C 0.37457(11) 0.32921(10) 0.09555(11) 0.0196(4) Uani 1 1 d . .
C2 C 0.24268(11) 0.41871(11) 0.04035(12) 0.0207(4) Uani 1 1 d . .
C3 C 0.14077(11) 0.30808(10) -0.02195(11) 0.0203(4) Uani 1 1 d . .
C4 C 0.27035(11) 0.21886(10) 0.03041(12) 0.0203(4) Uani 1 1 d . .
C5 C 0.50782(12) 0.32510(12) 0.13138(13) 0.0281(5) Uani 1 1 d . .
C6 C 0.49884(12) 0.35418(12) 0.19004(13) 0.0258(4) Uani 1 1 d . .
C7 C 0.58343(14) 0.30897(18) 0.12771(17) 0.0475(7) Uani 1 1 d . .
H7A H 0.6278 0.3196 0.1776 0.071 Uiso 1 1 calc R U
H7B H 0.5874 0.3363 0.0869 0.071 Uiso 1 1 calc R U
H7C H 0.5846 0.2605 0.1162 0.071 Uiso 1 1 calc R U
C8 C 0.56259(13) 0.37643(14) 0.26634(14) 0.0353(6) Uani 1 1 d . .
H8A H 0.5694 0.3421 0.3058 0.053 Uiso 1 1 calc R U
H8B H 0.5481 0.4200 0.2812 0.053 Uiso 1 1 calc R U
H8C H 0.6120 0.3817 0.2620 0.053 Uiso 1 1 calc R U
C9 C 0.41341(13) 0.27683(13) -0.00033(13) 0.0289(5) Uani 1 1 d . .
H9 H 0.3547 0.2751 -0.0290 0.035 Uiso 1 1 calc R U
C10 C 0.44201(15) 0.31662(16) -0.05076(15) 0.0396(6) Uani 1 1 d . .
H10A H 0.4208 0.3630 -0.0581 0.059 Uiso 1 1 calc R U
H10B H 0.4240 0.2942 -0.1012 0.059 Uiso 1 1 calc R U
H10C H 0.4997 0.3184 -0.0255 0.059 Uiso 1 1 calc R U
C11 C 0.44226(15) 0.20332(14) 0.01019(16) 0.0377(6) Uani 1 1 d . .
H11A H 0.4999 0.2027 0.0335 0.057 Uiso 1 1 calc R U
H11B H 0.4212 0.1806 -0.0403 0.057 Uiso 1 1 calc R U
H11C H 0.4242 0.1794 0.0441 0.057 Uiso 1 1 calc R U
C12 C 0.38090(12) 0.38904(12) 0.21241(12) 0.0246(4) Uani 1 1 d . .
H12 H 0.3232 0.3799 0.1833 0.030 Uiso 1 1 calc R U
C13 C 0.39070(14) 0.46614(12) 0.21465(15) 0.0332(5) Uani 1 1 d . .
H13A H 0.4468 0.4776 0.2409 0.050 Uiso 1 1 calc R U
H13B H 0.3636 0.4864 0.2428 0.050 Uiso 1 1 calc R U
H13C H 0.3680 0.4840 0.1617 0.050 Uiso 1 1 calc R U
C14 C 0.40674(14) 0.35898(14) 0.29273(13) 0.0345(5) Uani 1 1 d . .
H14A H 0.3987 0.3096 0.2886 0.052 Uiso 1 1 calc R U
H14B H 0.3755 0.3791 0.3168 0.052 Uiso 1 1 calc R U
H14C H 0.4626 0.3689 0.3245 0.052 Uiso 1 1 calc R U
C15 C 0.24373(13) 0.53373(11) 0.01833(14) 0.0290(5) Uani 1 1 d . .
C16 C 0.20101(13) 0.52478(11) 0.05792(14) 0.0283(5) Uani 1 1 d . .
C17 C 0.25704(17) 0.59802(13) -0.01477(16) 0.0407(6) Uani 1 1 d . .
H17A H 0.2231 0.5989 -0.0706 0.061 Uiso 1 1 calc R U
H17B H 0.3123 0.6007 -0.0053 0.061 Uiso 1 1 calc R U
H17C H 0.2445 0.6369 0.0097 0.061 Uiso 1 1 calc R U
C18 C 0.16142(16) 0.57845(13) 0.08360(18) 0.0412(6) Uani 1 1 d . .
H18A H 0.1873 0.5816 0.1402 0.062 Uiso 1 1 calc R U
H18B H 0.1059 0.5665 0.0660 0.062 Uiso 1 1 calc R U
H18C H 0.1652 0.6224 0.0614 0.062 Uiso 1 1 calc R U
C19 C 0.32207(14) 0.45516(13) -0.02736(14) 0.0296(5) Uani 1 1 d . .
H19 H 0.3255 0.4045 -0.0298 0.036 Uiso 1 1 calc R U
C20 C 0.29212(17) 0.48097(15) -0.11009(16) 0.0422(6) Uani 1 1 d . .
H20A H 0.2366 0.4685 -0.1396 0.063 Uiso 1 1 calc R U
H20B H 0.3230 0.4604 -0.1343 0.063 Uiso 1 1 calc R U
H20C H 0.2975 0.5306 -0.1097 0.063 Uiso 1 1 calc R U
C21 C 0.40567(15) 0.48063(15) 0.02376(16) 0.0399(6) Uani 1 1 d . .
H21A H 0.4045 0.5299 0.0313 0.060 Uiso 1 1 calc R U
H21B H 0.4397 0.4706 -0.0014 0.060 Uiso 1 1 calc R U
H21C H 0.4263 0.4577 0.0741 0.060 Uiso 1 1 calc R U
C22 C 0.15719(12) 0.42049(11) 0.10885(13) 0.0241(4) Uani 1 1 d . .
H22 H 0.1708 0.3711 0.1117 0.029 Uiso 1 1 calc R U
C23 C 0.18128(15) 0.44425(14) 0.19152(14) 0.0349(5) Uani 1 1 d . .
H23A H 0.2386 0.4412 0.2211 0.052 Uiso 1 1 calc R U
H23B H 0.1562 0.4153 0.2157 0.052 Uiso 1 1 calc R U
H23C H 0.1646 0.4915 0.1910 0.052 Uiso 1 1 calc R U
C24 C 0.06842(13) 0.42586(13) 0.06054(14) 0.0314(5) Uani 1 1 d . .
H24A H 0.0524 0.4737 0.0569 0.047 Uiso 1 1 calc R U
H24B H 0.0417 0.3995 0.0851 0.047 Uiso 1 1 calc R U
H24C H 0.0541 0.4079 0.0085 0.047 Uiso 1 1 calc R U
C25 C 0.01236(12) 0.31416(12) -0.11531(12) 0.0254(4) Uani 1 1 d . .
C26 C 0.01365(12) 0.27051(12) -0.06089(13) 0.0269(5) Uani 1 1 d . .
C27 C -0.05678(13) 0.33195(14) -0.18968(14) 0.0352(6) Uani 1 1 d . .
H27A H -0.0534 0.3071 -0.2323 0.053 Uiso 1 1 calc R U
H27B H -0.0568 0.3810 -0.1989 0.053 Uiso 1 1 calc R U
H27C H -0.1055 0.3194 -0.1866 0.053 Uiso 1 1 calc R U
C28 C -0.05430(15) 0.23180(18) -0.06174(16) 0.0480(7) Uani 1 1 d . .
H28A H -0.1013 0.2413 -0.1099 0.072 Uiso 1 1 calc R U
H28B H -0.0636 0.2456 -0.0175 0.072 Uiso 1 1 calc R U
H28C H -0.0427 0.1830 -0.0583 0.072 Uiso 1 1 calc R U
C29 C 0.11577(13) 0.38616(11) -0.13237(12) 0.0256(4) Uani 1 1 d . .
H29 H 0.1741 0.3902 -0.1018 0.031 Uiso 1 1 calc R U
C30 C 0.10096(15) 0.36191(14) -0.21320(13) 0.0343(5) Uani 1 1 d . .
H30A H 0.1229 0.3162 -0.2097 0.052 Uiso 1 1 calc R U
H30B H 0.1263 0.3932 -0.2350 0.052 Uiso 1 1 calc R U
H30C H 0.0442 0.3608 -0.2467 0.052 Uiso 1 1 calc R U
C31 C 0.08186(15) 0.45699(12) -0.13430(15) 0.0350(5) Uani 1 1 d . .
H31A H 0.0248 0.4561 -0.1665 0.052 Uiso 1 1 calc R U
H31B H 0.1060 0.4894 -0.1561 0.052 Uiso 1 1 calc R U
H31C H 0.0930 0.4709 -0.0816 0.052 Uiso 1 1 calc R U
C32 C 0.12058(12) 0.22563(11) 0.06624(12) 0.0244(4) Uani 1 1 d . .
H32 H 0.1784 0.2346 0.0949 0.029 Uiso 1 1 calc R U
C33 C 0.08464(14) 0.24557(14) 0.12020(14) 0.0328(5) Uani 1 1 d . .
H33A H 0.0911 0.2946 0.1303 0.049 Uiso 1 1 calc R U
H33B H 0.1112 0.2207 0.1691 0.049 Uiso 1 1 calc R U
H33C H 0.0285 0.2342 0.0960 0.049 Uiso 1 1 calc R U
C34 C 0.11144(16) 0.14968(12) 0.04777(16) 0.0361(5) Uani 1 1 d . .
H34A H 0.0554 0.1381 0.0215 0.054 Uiso 1 1 calc R U
H34B H 0.1367 0.1236 0.0959 0.054 Uiso 1 1 calc R U
H34C H 0.1364 0.1386 0.0141 0.054 Uiso 1 1 calc R U
C35 C 0.26904(13) 0.11018(11) -0.01560(14) 0.0279(5) Uani 1 1 d . .
C36 C 0.30729(13) 0.10713(11) 0.06214(14) 0.0282(5) Uani 1 1 d . .
C37 C 0.25326(18) 0.05343(13) -0.07207(16) 0.0422(6) Uani 1 1 d . .
H37A H 0.2747 0.0109 -0.0440 0.063 Uiso 1 1 calc R U
H37B H 0.2784 0.0634 -0.1059 0.063 Uiso 1 1 calc R U
H37C H 0.1963 0.0486 -0.1034 0.063 Uiso 1 1 calc R U
C38 C 0.34603(17) 0.04666(13) 0.11083(17) 0.0432(7) Uani 1 1 d . .
H38A H 0.3378 0.0068 0.0775 0.065 Uiso 1 1 calc R U
H38B H 0.3232 0.0381 0.1469 0.065 Uiso 1 1 calc R U
H38C H 0.4026 0.0553 0.1401 0.065 Uiso 1 1 calc R U
C39 C 0.20226(13) 0.20601(12) -0.11249(12) 0.0259(4) Uani 1 1 d . .
H39 H 0.1963 0.2559 -0.1060 0.031 Uiso 1 1 calc R U
C40 C 0.24600(14) 0.19966(14) -0.16244(14) 0.0328(5) Uani 1 1 d . .
H40A H 0.2982 0.2205 -0.1356 0.049 Uiso 1 1 calc R U
H40B H 0.2162 0.2230 -0.2119 0.049 Uiso 1 1 calc R U
H40C H 0.2517 0.1515 -0.1720 0.049 Uiso 1 1 calc R U
C41 C 0.11893(13) 0.17695(13) -0.15249(14) 0.0333(5) Uani 1 1 d . .
H41A H 0.1216 0.1279 -0.1603 0.050 Uiso 1 1 calc R U
H41B H 0.0900 0.1993 -0.2027 0.050 Uiso 1 1 calc R U
H41C H 0.0917 0.1850 -0.1201 0.050 Uiso 1 1 calc R U
C42 C 0.34162(13) 0.19401(12) 0.17120(13) 0.0287(5) Uani 1 1 d . .
H42 H 0.3294 0.2435 0.1712 0.034 Uiso 1 1 calc R U
C43 C 0.30493(17) 0.15853(14) 0.21785(15) 0.0387(6) Uani 1 1 d . .
H43A H 0.2475 0.1619 0.1902 0.058 Uiso 1 1 calc R U
H43B H 0.3233 0.1804 0.2686 0.058 Uiso 1 1 calc R U
H43C H 0.3205 0.1105 0.2248 0.058 Uiso 1 1 calc R U
C44 C 0.43083(14) 0.18830(14) 0.20979(15) 0.0384(6) Uani 1 1 d . .
H44A H 0.4460 0.1402 0.2183 0.058 Uiso 1 1 calc R U
H44B H 0.4521 0.2122 0.2596 0.058 Uiso 1 1 calc R U
H44C H 0.4519 0.2088 0.1764 0.058 Uiso 1 1 calc R U
C45 C 0.17946(13) 0.87630(12) 0.96368(14) 0.0285(5) Uani 1 1 d . .
C46 C 0.19539(16) 0.91488(13) 1.02982(16) 0.0386(6) Uani 1 1 d . .
H46 H 0.2421 0.9056 1.0754 0.046 Uiso 1 1 calc R U
C47 C 0.1462(2) 0.96610(16) 1.0320(2) 0.0557(8) Uani 1 1 d . .
H47 H 0.1592 0.9905 1.0787 0.067 Uiso 1 1 calc R U
C48 C 0.07886(19) 0.98186(16) 0.9673(2) 0.0631(10) Uani 1 1 d . .
H48 H 0.0450 1.0171 0.9686 0.076 Uiso 1 1 calc R U
C49 C 0.06118(18) 0.94610(17) 0.9009(2) 0.0649(11) Uani 1 1 d . .
H49 H 0.0149 0.9568 0.8553 0.078 Uiso 1 1 calc R U
C50 C 0.11048(16) 0.89416(14) 0.89951(18) 0.0466(7) Uani 1 1 d . .
H50 H 0.0964 0.8698 0.8526 0.056 Uiso 1 1 calc R U
C51 C 0.30170(12) 0.86269(11) 0.93647(13) 0.0239(4) Uani 1 1 d . .
C52 C 0.37325(13) 0.88823(12) 0.99175(14) 0.0283(5) Uani 1 1 d . .
H52 H 0.3884 0.8782 1.0447 0.034 Uiso 1 1 calc R U
C53 C 0.42338(14) 0.92755(12) 0.97300(16) 0.0341(5) Uani 1 1 d . .
H53 H 0.4713 0.9442 1.0128 0.041 Uiso 1 1 calc R U
C54 C 0.40368(16) 0.94253(13) 0.89656(17) 0.0392(6) Uani 1 1 d . .
H54 H 0.4382 0.9684 0.8830 0.047 Uiso 1 1 calc R U
C55 C 0.33273(17) 0.91915(13) 0.84013(16) 0.0410(6) Uani 1 1 d . .
H55 H 0.3180 0.9294 0.7873 0.049 Uiso 1 1 calc R U
C56 C 0.28283(15) 0.88092(12) 0.86011(14) 0.0334(5) Uani 1 1 d . .
H56 H 0.2338 0.8665 0.8202 0.040 Uiso 1 1 calc R U
C57 C 0.28746(12) 0.77739(11) 1.04005(12) 0.0240(4) Uani 1 1 d . .
C58 C 0.25755(13) 0.76738(13) 1.09421(13) 0.0309(5) Uani 1 1 d . .
H58 H 0.2100 0.7896 1.0863 0.037 Uiso 1 1 calc R U
C59 C 0.29460(15) 0.72628(15) 1.15901(14) 0.0383(6) Uani 1 1 d . .
H59 H 0.2723 0.7210 1.1943 0.046 Uiso 1 1 calc R U
C60 C 0.36354(15) 0.69316(15) 1.17223(15) 0.0401(6) Uani 1 1 d . .
H60 H 0.3893 0.6652 1.2166 0.048 Uiso 1 1 calc R U
C61 C 0.39458(14) 0.70130(13) 1.11979(14) 0.0341(5) Uani 1 1 d . .
H61 H 0.4416 0.6781 1.1277 0.041 Uiso 1 1 calc R U
C62 C 0.35767(13) 0.74291(12) 1.05599(13) 0.0267(4) Uani 1 1 d . .
H62 H 0.3809 0.7483 1.0215 0.032 Uiso 1 1 calc R U
C63 C 0.19326(11) 0.76089(11) 0.89364(12) 0.0212(4) Uani 1 1 d . .
C64 C 0.12214(13) 0.73320(12) 0.88745(13) 0.0284(5) Uani 1 1 d . .
H64 H 0.1007 0.7503 0.9203 0.034 Uiso 1 1 calc R U
C65 C 0.08192(14) 0.68203(13) 0.83552(15) 0.0351(5) Uani 1 1 d . .
H65 H 0.0341 0.6649 0.8335 0.042 Uiso 1 1 calc R U
C66 C 0.11094(15) 0.65573(13) 0.78673(15) 0.0358(5) Uani 1 1 d . .
H66 H 0.0829 0.6214 0.7502 0.043 Uiso 1 1 calc R U
C67 C 0.18159(15) 0.68036(13) 0.79221(13) 0.0318(5) Uani 1 1 d . .
H67 H 0.2031 0.6622 0.7599 0.038 Uiso 1 1 calc R U
C68 C 0.22135(13) 0.73146(11) 0.84469(13) 0.0253(4) Uani 1 1 d . .
H68 H 0.2700 0.7471 0.8474 0.030 Uiso 1 1 calc R U

loop_
_atom_site_aniso_label
_atom_site_aniso_U_11
_atom_site_aniso_U_22
_atom_site_aniso_U_33
_atom_site_aniso_U_23
_atom_site_aniso_U_13
_atom_site_aniso_U_12
Fe1 0.01527(12) 0.01783(13) 0.01770(13) -0.00080(11) 0.00663(10) 0.00155(11)
N1 0.0163(8) 0.0336(10) 0.0214(8) -0.0054(7) 0.0076(7) 0.0025(7)
N2 0.0170(8) 0.0254(9) 0.0205(8) -0.0035(7) 0.0084(7) -0.0002(6)
N3 0.0258(9) 0.0194(8) 0.0244(9) 0.0011(7) 0.0099(7) -0.0015(7)
N4 0.0206(8) 0.0198(8) 0.0244(9) 0.0005(7) 0.0079(7) 0.0038(6)
N5 0.0176(8) 0.0255(9) 0.0194(8) -0.0001(7) 0.0063(7) 0.0032(6)
N6 0.0173(8) 0.0291(9) 0.0201(8) -0.0019(7) 0.0081(7) -0.0007(7)
N7 0.0220(8) 0.0201(8) 0.0211(8) -0.0030(7) 0.0071(7) 0.0028(7)
N8 0.0221(8) 0.0204(9) 0.0213(8) -0.0004(7) 0.0055(7) 0.0029(7)
B1 0.0181(9) 0.0233(10) 0.0230(10) 0.0013(9) 0.0077(8) -0.0008(9)
C1 0.0186(9) 0.0219(10) 0.0177(9) -0.0006(7) 0.0075(7) 0.0015(7)
C2 0.0186(9) 0.0217(10) 0.0183(9) 0.0000(8) 0.0048(7) 0.0005(7)
C3 0.0189(9) 0.0230(10) 0.0184(9) -0.0037(7) 0.0078(7) 0.0012(7)
C4 0.0168(9) 0.0220(10) 0.0197(9) -0.0004(8) 0.0059(7) 0.0018(7)
C5 0.0172(9) 0.0375(13) 0.0273(11) -0.0048(10) 0.0076(8) 0.0013(9)
C6 0.0187(9) 0.0317(12) 0.0247(10) -0.0026(9) 0.0074(8) -0.0007(8)
C7 0.0205(11) 0.078(2) 0.0419(15) -0.0157(15) 0.0116(11) 0.0034(12)
C8 0.0209(10) 0.0473(15) 0.0307(12) -0.0095(11) 0.0051(9) -0.0016(10)
C9 0.0209(10) 0.0422(13) 0.0236(10) -0.0086(9) 0.0098(8) 0.0030(9)
C10 0.0336(12) 0.0603(17) 0.0296(12) -0.0050(12) 0.0182(10) 0.0012(12)
C11 0.0309(12) 0.0444(15) 0.0378(14) -0.0129(11) 0.0150(11) 0.0069(11)
C12 0.0202(9) 0.0311(11) 0.0230(10) -0.0059(8) 0.0100(8) 0.0003(8)
C13 0.0312(12) 0.0319(12) 0.0334(12) -0.0095(10) 0.0115(10) 0.0025(10)
C14 0.0319(12) 0.0500(15) 0.0234(11) -0.0045(10) 0.0139(10) -0.0011(11)
C15 0.0298(11) 0.0188(10) 0.0305(12) 0.0009(8) 0.0061(9) -0.0004(8)
C16 0.0265(10) 0.0192(10) 0.0321(12) 0.0001(9) 0.0062(9) 0.0033(8)
C17 0.0469(15) 0.0230(12) 0.0430(15) 0.0083(10) 0.0115(12) -0.0018(10)
C18 0.0396(14) 0.0249(12) 0.0570(17) -0.0050(12) 0.0192(13) 0.0062(10)
C19 0.0292(11) 0.0323(12) 0.0296(11) 0.0020(9) 0.0149(10) -0.0038(9)
C20 0.0486(16) 0.0450(16) 0.0363(14) 0.0064(12) 0.0216(13) -0.0062(12)
C21 0.0329(13) 0.0438(15) 0.0452(15) 0.0041(12) 0.0191(12) -0.0076(11)
C22 0.0231(10) 0.0245(10) 0.0265(11) 0.0004(8) 0.0127(9) 0.0045(8)
C23 0.0357(13) 0.0422(14) 0.0272(12) -0.0014(10) 0.0141(10) 0.0076(11)
C24 0.0250(11) 0.0348(12) 0.0355(13) -0.0012(10) 0.0144(10) 0.0062(9)
C25 0.0157(9) 0.0345(12) 0.0219(10) -0.0055(9) 0.0045(8) 0.0026(8)
C26 0.0172(9) 0.0377(12) 0.0253(11) -0.0056(9) 0.0088(8) -0.0022(8)
C27 0.0232(11) 0.0464(15) 0.0268(11) -0.0016(10) 0.0024(9) 0.0037(10)
C28 0.0232(12) 0.080(2) 0.0372(14) 0.0036(14) 0.0098(11) -0.0155(13)
C29 0.0246(10) 0.0279(11) 0.0208(10) 0.0033(8) 0.0068(8) 0.0037(8)
C30 0.0379(13) 0.0410(14) 0.0220(11) 0.0027(10) 0.0113(10) 0.0041(11)
C31 0.0380(13) 0.0284(12) 0.0315(12) 0.0036(10) 0.0088(10) 0.0055(10)
C32 0.0215(10) 0.0282(11) 0.0237(10) 0.0007(8) 0.0100(8) -0.0009(8)
C33 0.0342(12) 0.0426(14) 0.0265(11) 0.0022(10) 0.0178(10) -0.0011(10)
C34 0.0406(14) 0.0270(12) 0.0433(14) -0.0011(11) 0.0208(12) -0.0044(10)
C35 0.0287(11) 0.0213(10) 0.0301(11) -0.0042(9) 0.0095(9) 0.0031(8)
C36 0.0280(11) 0.0202(10) 0.0308(12) -0.0018(9) 0.0078(9) 0.0044(8)
C37 0.0535(16) 0.0264(12) 0.0399(14) -0.0083(11) 0.0142(13) 0.0065(11)
C38 0.0508(16) 0.0228(12) 0.0427(15) 0.0022(11) 0.0085(13) 0.0090(11)
C39 0.0256(10) 0.0279(11) 0.0201(10) -0.0035(8) 0.0065(8) 0.0035(9)
C40 0.0314(12) 0.0423(14) 0.0243(11) -0.0056(10) 0.0119(9) 0.0002(10)
C41 0.0256(11) 0.0410(14) 0.0270(11) -0.0075(10) 0.0059(9) 0.0030(10)
C42 0.0307(11) 0.0258(11) 0.0216(10) 0.0005(8) 0.0042(9) 0.0016(9)
C43 0.0466(15) 0.0391(14) 0.0272(12) 0.0058(10) 0.0133(11) 0.0023(12)
C44 0.0310(12) 0.0363(14) 0.0310(12) 0.0006(10) -0.0019(10) 0.0035(10)
C45 0.0243(10) 0.0268(11) 0.0347(12) -0.0073(9) 0.0133(9) -0.0032(8)
C46 0.0399(14) 0.0335(13) 0.0423(15) -0.0128(11) 0.0179(12) -0.0038(11)
C47 0.064(2) 0.0409(16) 0.070(2) -0.0273(15) 0.0372(18) -0.0062(15)
C48 0.0432(17) 0.0417(17) 0.104(3) -0.0297(18) 0.0324(19) 0.0048(13)
C49 0.0373(16) 0.0476(18) 0.085(3) -0.0223(17) 0.0043(16) 0.0148(13)
C50 0.0352(14) 0.0378(15) 0.0496(17) -0.0140(12) 0.0028(12) 0.0138(11)
C51 0.0235(10) 0.0195(10) 0.0282(11) 0.0009(8) 0.0111(9) 0.0003(8)
C52 0.0270(11) 0.0264(11) 0.0300(11) 0.0006(9) 0.0110(9) -0.0030(9)
C53 0.0283(11) 0.0272(12) 0.0423(14) 0.0019(10) 0.0115(10) -0.0069(9)
C54 0.0419(14) 0.0320(13) 0.0484(16) 0.0068(11) 0.0243(13) -0.0098(11)
C55 0.0553(17) 0.0333(13) 0.0339(13) 0.0079(11) 0.0193(12) -0.0094(12)
C56 0.0356(12) 0.0277(12) 0.0307(12) 0.0042(9) 0.0088(10) -0.0056(10)
C57 0.0203(9) 0.0271(11) 0.0231(10) -0.0025(8) 0.0083(8) -0.0073(8)
C58 0.0242(10) 0.0403(13) 0.0281(11) -0.0015(10) 0.0115(9) -0.0067(9)
C59 0.0349(13) 0.0526(16) 0.0283(12) 0.0041(11) 0.0147(10) -0.0137(12)
C60 0.0338(13) 0.0490(16) 0.0271(12) 0.0098(11) 0.0038(10) -0.0062(11)
C61 0.0258(11) 0.0402(13) 0.0302(12) 0.0054(10) 0.0066(9) -0.0002(10)
C62 0.0243(10) 0.0297(11) 0.0227(10) 0.0022(9) 0.0073(8) -0.0031(9)
C63 0.0179(9) 0.0232(10) 0.0202(9) 0.0021(8) 0.0062(8) 0.0025(7)
C64 0.0227(10) 0.0344(12) 0.0290(11) -0.0036(9) 0.0122(9) -0.0026(9)
C65 0.0256(11) 0.0390(13) 0.0372(13) -0.0035(11) 0.0106(10) -0.0088(10)
C66 0.0370(13) 0.0316(12) 0.0318(12) -0.0062(10) 0.0087(11) -0.0047(10)
C67 0.0386(12) 0.0311(12) 0.0272(11) -0.0036(10) 0.0159(10) 0.0029(10)
C68 0.0238(10) 0.0263(11) 0.0278(11) 0.0010(9) 0.0132(9) 0.0023(8)

loop_
_atom_type_symbol
_atom_type_description
_atom_type_scat_dispersion_real
_atom_type_scat_dispersion_imag
_atom_type_scat_source
C C 0.0033 0.0016 'International Tables Vol C Tables 4.2.6.8 and 6.1.1.4'
H H 0.0000 0.0000 'International Tables Vol C Tables 4.2.6.8 and 6.1.1.4'
N N 0.0061 0.0033 'International Tables Vol C Tables 4.2.6.8 and 6.1.1.4'
B B 0.0013 0.0007 'International Tables Vol C Tables 4.2.6.8 and 6.1.1.4'
Fe Fe 0.3463 0.8444 'International Tables Vol C Tables 4.2.6.8 and 6.1.1.4'

loop_
_geom_angle_atom_site_label_1
_geom_angle_atom_site_label_2
_geom_angle_atom_site_label_3
_geom_angle
C2 Fe1 C4 178.43(9)
C2 Fe1 C3 89.50(8)
C4 Fe1 C3 89.60(8)
C2 Fe1 C1 91.14(8)
C4 Fe1 C1 89.76(8)
C3 Fe1 C1 179.28(9)
C1 N1 C5 112.31(17)
C1 N1 C9 122.05(17)
C5 N1 C9 125.62(17)
C1 N2 C6 112.13(17)
C1 N2 C12 122.11(16)
C6 N2 C12 125.60(17)
C2 N3 C15 112.35(18)
C2 N3 C19 121.66(18)
C15 N3 C19 125.89(19)
C2 N4 C16 111.63(18)
C2 N4 C22 121.90(17)
C16 N4 C22 126.38(18)
C3 N5 C25 111.85(18)
C3 N5 C29 122.09(17)
C25 N5 C29 126.05(18)
C3 N6 C26 112.01(18)
C3 N6 C32 122.18(17)
C26 N6 C32 125.81(18)
C4 N7 C35 112.19(17)
C4 N7 C39 121.61(17)
C35 N7 C39 126.20(18)
C4 N8 C36 112.09(17)
C4 N8 C42 121.69(17)
C36 N8 C42 126.21(18)
C57 B1 C45 113.05(18)
C57 B1 C51 111.19(17)
C45 B1 C51 104.76(18)
C57 B1 C63 105.20(17)
C45 B1 C63 111.17(17)
C51 B1 C63 111.65(18)
N1 C1 N2 102.17(16)
N1 C1 Fe1 129.09(14)
N2 C1 Fe1 128.74(14)
N3 C2 N4 102.34(17)
N3 C2 Fe1 128.20(15)
N4 C2 Fe1 129.38(15)
N6 C3 N5 102.43(16)
N6 C3 Fe1 128.22(15)
N5 C3 Fe1 129.32(15)
N8 C4 N7 102.43(17)
N8 C4 Fe1 128.65(15)
N7 C4 Fe1 128.90(15)
C6 C5 N1 106.59(18)
C6 C5 C7 127.4(2)
N1 C5 C7 126.0(2)
C5 C6 N2 106.80(18)
C5 C6 C8 127.2(2)
N2 C6 C8 126.0(2)
C5 C7 H7A 109.5
C5 C7 H7B 109.5
H7A C7 H7B 109.5
C5 C7 H7C 109.5
H7A C7 H7C 109.5
H7B C7 H7C 109.5
C6 C8 H8A 109.5
C6 C8 H8B 109.5
H8A C8 H8B 109.5
C6 C8 H8C 109.5
H8A C8 H8C 109.5
H8B C8 H8C 109.5
N1 C9 C10 113.0(2)
N1 C9 C11 112.1(2)
C10 C9 C11 111.4(2)
N1 C9 H9 106.6
C10 C9 H9 106.6
C11 C9 H9 106.6
C9 C10 H10A 109.5
C9 C10 H10B 109.5
H10A C10 H10B 109.5
C9 C10 H10C 109.5
H10A C10 H10C 109.5
H10B C10 H10C 109.5
C9 C11 H11A 109.5
C9 C11 H11B 109.5
H11A C11 H11B 109.5
C9 C11 H11C 109.5
H11A C11 H11C 109.5
H11B C11 H11C 109.5
N2 C12 C14 113.58(19)
N2 C12 C13 111.30(19)
C14 C12 C13 112.12(19)
N2 C12 H12 106.4
C14 C12 H12 106.4
C13 C12 H12 106.4
C12 C13 H13A 109.5
C12 C13 H13B 109.5
H13A C13 H13B 109.5
C12 C13 H13C 109.5
H13A C13 H13C 109.5
H13B C13 H13C 109.5
C12 C14 H14A 109.5
C12 C14 H14B 109.5
H14A C14 H14B 109.5
C12 C14 H14C 109.5
H14A C14 H14C 109.5
H14B C14 H14C 109.5
C16 C15 N3 106.83(19)
C16 C15 C17 127.7(2)
N3 C15 C17 125.3(2)
C15 C16 N4 106.84(19)
C15 C16 C18 127.4(2)
N4 C16 C18 125.7(2)
C15 C17 H17A 109.5
C15 C17 H17B 109.5
H17A C17 H17B 109.5
C15 C17 H17C 109.5
H17A C17 H17C 109.5
H17B C17 H17C 109.5
C16 C18 H18A 109.5
C16 C18 H18B 109.5
H18A C18 H18B 109.5
C16 C18 H18C 109.5
H18A C18 H18C 109.5
H18B C18 H18C 109.5
N3 C19 C20 114.1(2)
N3 C19 C21 111.1(2)
C20 C19 C21 111.5(2)
N3 C19 H19 106.6
C20 C19 H19 106.6
C21 C19 H19 106.6
C19 C20 H20A 109.5
C19 C20 H20B 109.5
H20A C20 H20B 109.5
C19 C20 H20C 109.5
H20A C20 H20C 109.5
H20B C20 H20C 109.5
C19 C21 H21A 109.5
C19 C21 H21B 109.5
H21A C21 H21B 109.5
C19 C21 H21C 109.5
H21A C21 H21C 109.5
H21B C21 H21C 109.5
N4 C22 C23 113.45(19)
N4 C22 C24 111.63(18)
C23 C22 C24 111.04(18)
N4 C22 H22 106.8
C23 C22 H22 106.8
C24 C22 H22 106.8
C22 C23 H23A 109.5
C22 C23 H23B 109.5
H23A C23 H23B 109.5
C22 C23 H23C 109.5
H23A C23 H23C 109.5
H23B C23 H23C 109.5
C22 C24 H24A 109.5
C22 C24 H24B 109.5
H24A C24 H24B 109.5
C22 C24 H24C 109.5
H24A C24 H24C 109.5
H24B C24 H24C 109.5
C26 C25 N5 106.91(18)
C26 C25 C27 127.1(2)
N5 C25 C27 125.9(2)
C25 C26 N6 106.80(18)
C25 C26 C28 126.7(2)
N6 C26 C28 126.5(2)
C25 C27 H27A 109.5
C25 C27 H27B 109.5
H27A C27 H27B 109.5
C25 C27 H27C 109.5
H27A C27 H27C 109.5
H27B C27 H27C 109.5
C26 C28 H28A 109.5
C26 C28 H28B 109.5
H28A C28 H28B 109.5
C26 C28 H28C 109.5
H28A C28 H28C 109.5
H28B C28 H28C 109.5
N5 C29 C31 112.08(19)
N5 C29 C30 112.79(19)
C31 C29 C30 111.86(19)
N5 C29 H29 106.5
C31 C29 H29 106.5
C30 C29 H29 106.5
C29 C30 H30A 109.5
C29 C30 H30B 109.5
H30A C30 H30B 109.5
C29 C30 H30C 109.5
H30A C30 H30C 109.5
H30B C30 H30C 109.5
C29 C31 H31A 109.5
C29 C31 H31B 109.5
H31A C31 H31B 109.5
C29 C31 H31C 109.5
H31A C31 H31C 109.5
H31B C31 H31C 109.5
N6 C32 C33 112.95(18)
N6 C32 C34 111.75(19)
C33 C32 C34 111.8(2)
N6 C32 H32 106.6
C33 C32 H32 106.6
C34 C32 H32 106.6
C32 C33 H33A 109.5
C32 C33 H33B 109.5
H33A C33 H33B 109.5
C32 C33 H33C 109.5
H33A C33 H33C 109.5
H33B C33 H33C 109.5
C32 C34 H34A 109.5
C32 C34 H34B 109.5
H34A C34 H34B 109.5
C32 C34 H34C 109.5
H34A C34 H34C 109.5
H34B C34 H34C 109.5
C36 C35 N7 106.42(19)
C36 C35 C37 127.8(2)
N7 C35 C37 125.8(2)
C35 C36 N8 106.86(19)
C35 C36 C38 127.5(2)
N8 C36 C38 125.6(2)
C35 C37 H37A 109.5
C35 C37 H37B 109.5
H37A C37 H37B 109.5
C35 C37 H37C 109.5
H37A C37 H37C 109.5
H37B C37 H37C 109.5
C36 C38 H38A 109.5
C36 C38 H38B 109.5
H38A C38 H38B 109.5
C36 C38 H38C 109.5
H38A C38 H38C 109.5
H38B C38 H38C 109.5
N7 C39 C40 113.04(18)
N7 C39 C41 112.06(19)
C40 C39 C41 112.19(19)
N7 C39 H39 106.3
C40 C39 H39 106.3
C41 C39 H39 106.3
C39 C40 H40A 109.5
C39 C40 H40B 109.5
H40A C40 H40B 109.5
C39 C40 H40C 109.5
H40A C40 H40C 109.5
H40B C40 H40C 109.5
C39 C41 H41A 109.5
C39 C41 H41B 109.5
H41A C41 H41B 109.5
C39 C41 H41C 109.5
H41A C41 H41C 109.5
H41B C41 H41C 109.5
N8 C42 C44 112.1(2)
N8 C42 C43 113.43(19)
C44 C42 C43 112.0(2)
N8 C42 H42 106.2
C44 C42 H42 106.2
C43 C42 H42 106.2
C42 C43 H43A 109.5
C42 C43 H43B 109.5
H43A C43 H43B 109.5
C42 C43 H43C 109.5
H43A C43 H43C 109.5
H43B C43 H43C 109.5
C42 C44 H44A 109.5
C42 C44 H44B 109.5
H44A C44 H44B 109.5
C42 C44 H44C 109.5
H44A C44 H44C 109.5
H44B C44 H44C 109.5
C50 C45 C46 114.5(2)
C50 C45 B1 122.1(2)
C46 C45 B1 123.2(2)
C47 C46 C45 123.0(3)
C47 C46 H46 118.5
C45 C46 H46 118.5
C48 C47 C46 120.4(3)
C48 C47 H47 119.8
C46 C47 H47 119.8
C49 C48 C47 118.8(3)
C49 C48 H48 120.6
C47 C48 H48 120.6
C48 C49 C50 120.4(3)
C48 C49 H49 119.8
C50 C49 H49 119.8
C45 C50 C49 122.9(3)
C45 C50 H50 118.5
C49 C50 H50 118.5
C52 C51 C56 115.0(2)
C52 C51 B1 123.1(2)
C56 C51 B1 121.78(19)
C53 C52 C51 123.1(2)
C53 C52 H52 118.4
C51 C52 H52 118.4
C54 C53 C52 120.0(2)
C54 C53 H53 120.0
C52 C53 H53 120.0
C53 C54 C55 118.7(2)
C53 C54 H54 120.7
C55 C54 H54 120.7
C54 C55 C56 120.4(2)
C54 C55 H55 119.8
C56 C55 H55 119.8
C55 C56 C51 122.7(2)
C55 C56 H56 118.6
C51 C56 H56 118.6
C62 C57 C58 115.1(2)
C62 C57 B1 121.17(19)
C58 C57 B1 123.4(2)
C59 C58 C57 122.7(2)
C59 C58 H58 118.7
C57 C58 H58 118.7
C60 C59 C58 120.2(2)
C60 C59 H59 119.9
C58 C59 H59 119.9
C59 C60 C61 118.8(2)
C59 C60 H60 120.6
C61 C60 H60 120.6
C62 C61 C60 120.4(2)
C62 C61 H61 119.8
C60 C61 H61 119.8
C61 C62 C57 122.8(2)
C61 C62 H62 118.6
C57 C62 H62 118.6
C68 C63 C64 114.6(2)
C68 C63 B1 124.47(18)
C64 C63 B1 120.76(19)
C65 C64 C63 122.9(2)
C65 C64 H64 118.6
C63 C64 H64 118.6
C66 C65 C64 120.4(2)
C66 C65 H65 119.8
C64 C65 H65 119.8
C65 C66 C67 118.6(2)
C65 C66 H66 120.7
C67 C66 H66 120.7
C66 C67 C68 120.4(2)
C66 C67 H67 119.8
C68 C67 H67 119.8
C67 C68 C63 123.1(2)
C67 C68 H68 118.4
C63 C68 H68 118.4

loop_
_geom_bond_atom_site_label_1
_geom_bond_atom_site_label_2
_geom_bond_distance
Fe1 C2 1.981(2)
Fe1 C4 1.997(2)
Fe1 C3 1.998(2)
Fe1 C1 2.0075(19)
N1 C1 1.373(3)
N1 C5 1.400(3)
N1 C9 1.472(3)
N2 C1 1.383(3)
N2 C6 1.395(3)
N2 C12 1.466(3)
N3 C2 1.378(3)
N3 C15 1.392(3)
N3 C19 1.470(3)
N4 C2 1.386(3)
N4 C16 1.401(3)
N4 C22 1.469(3)
N5 C3 1.383(3)
N5 C25 1.396(3)
N5 C29 1.464(3)
N6 C3 1.381(3)
N6 C26 1.396(3)
N6 C32 1.468(3)
N7 C4 1.378(3)
N7 C35 1.402(3)
N7 C39 1.466(3)
N8 C4 1.378(3)
N8 C36 1.399(3)
N8 C42 1.469(3)
B1 C57 1.638(3)
B1 C45 1.639(3)
B1 C51 1.643(3)
B1 C63 1.645(3)
C5 C6 1.341(3)
C5 C7 1.497(3)
C6 C8 1.498(3)
C7 H7A 0.9800
C7 H7B 0.9800
C7 H7C 0.9800
C8 H8A 0.9800
C8 H8B 0.9800
C8 H8C 0.9800
C9 C10 1.519(4)
C9 C11 1.526(4)
C9 H9 1.0000
C10 H10A 0.9800
C10 H10B 0.9800
C10 H10C 0.9800
C11 H11A 0.9800
C11 H11B 0.9800
C11 H11C 0.9800
C12 C14 1.521(3)
C12 C13 1.525(3)
C12 H12 1.0000
C13 H13A 0.9800
C13 H13B 0.9800
C13 H13C 0.9800
C14 H14A 0.9800
C14 H14B 0.9800
C14 H14C 0.9800
C15 C16 1.344(3)
C15 C17 1.485(3)
C16 C18 1.498(3)
C17 H17A 0.9800
C17 H17B 0.9800
C17 H17C 0.9800
C18 H18A 0.9800
C18 H18B 0.9800
C18 H18C 0.9800
C19 C20 1.523(3)
C19 C21 1.533(3)
C19 H19 1.0000
C20 H20A 0.9800
C20 H20B 0.9800
C20 H20C 0.9800
C21 H21A 0.9800
C21 H21B 0.9800
C21 H21C 0.9800
C22 C23 1.523(3)
C22 C24 1.523(3)
C22 H22 1.0000
C23 H23A 0.9800
C23 H23B 0.9800
C23 H23C 0.9800
C24 H24A 0.9800
C24 H24B 0.9800
C24 H24C 0.9800
C25 C26 1.345(3)
C25 C27 1.494(3)
C26 C28 1.487(3)
C27 H27A 0.9800
C27 H27B 0.9800
C27 H27C 0.9800
C28 H28A 0.9800
C28 H28B 0.9800
C28 H28C 0.9800
C29 C31 1.526(3)
C29 C30 1.530(3)
C29 H29 1.0000
C30 H30A 0.9800
C30 H30B 0.9800
C30 H30C 0.9800
C31 H31A 0.9800
C31 H31B 0.9800
C31 H31C 0.9800
C32 C33 1.521(3)
C32 C34 1.526(3)
C32 H32 1.0000
C33 H33A 0.9800
C33 H33B 0.9800
C33 H33C 0.9800
C34 H34A 0.9800
C34 H34B 0.9800
C34 H34C 0.9800
C35 C36 1.346(3)
C35 C37 1.493(3)
C36 C38 1.491(3)
C37 H37A 0.9800
C37 H37B 0.9800
C37 H37C 0.9800
C38 H38A 0.9800
C38 H38B 0.9800
C38 H38C 0.9800
C39 C40 1.524(3)
C39 C41 1.528(3)
C39 H39 1.0000
C40 H40A 0.9800
C40 H40B 0.9800
C40 H40C 0.9800
C41 H41A 0.9800
C41 H41B 0.9800
C41 H41C 0.9800
C42 C44 1.519(3)
C42 C43 1.524(3)
C42 H42 1.0000
C43 H43A 0.9800
C43 H43B 0.9800
C43 H43C 0.9800
C44 H44A 0.9800
C44 H44B 0.9800
C44 H44C 0.9800
C45 C50 1.390(3)
C45 C46 1.396(3)
C46 C47 1.384(4)
C46 H46 0.9500
C47 C48 1.367(5)
C47 H47 0.9500
C48 C49 1.366(5)
C48 H48 0.9500
C49 C50 1.391(4)
C49 H49 0.9500
C50 H50 0.9500
C51 C52 1.396(3)
C51 C56 1.398(3)
C52 C53 1.388(3)
C52 H52 0.9500
C53 C54 1.381(4)
C53 H53 0.9500
C54 C55 1.381(4)
C54 H54 0.9500
C55 C56 1.386(4)
C55 H55 0.9500
C56 H56 0.9500
C57 C62 1.399(3)
C57 C58 1.401(3)
C58 C59 1.389(3)
C58 H58 0.9500
C59 C60 1.377(4)
C59 H59 0.9500
C60 C61 1.382(4)
C60 H60 0.9500
C61 C62 1.382(3)
C61 H61 0.9500
C62 H62 0.9500
C63 C68 1.394(3)
C63 C64 1.407(3)
C64 C65 1.385(3)
C64 H64 0.9500
C65 C66 1.380(4)
C65 H65 0.9500
C66 C67 1.381(4)
C66 H66 0.9500
C67 C68 1.388(3)
C67 H67 0.9500
C68 H68 0.9500

loop_
_geom_hbond_atom_site_label_D
_geom_hbond_atom_site_label_H
_geom_hbond_atom_site_label_A
_geom_hbond_distance_DH
_geom_hbond_distance_HA
_geom_hbond_distance_DA
_geom_hbond_angle_DHA
C24 H24C N5 0.98 2.69 3.576(3) 150.9
C29 H29 N3 1.00 2.61 3.394(3) 135.6
C39 H39 N5 1.00 2.68 3.479(3) 136.6

loop_
_geom_torsion_atom_site_label_1
_geom_torsion_atom_site_label_2
_geom_torsion_atom_site_label_3
_geom_torsion_atom_site_label_4
_geom_torsion
C5 N1 C1 N2 0.5(2)
C9 N1 C1 N2 178.91(19)
C5 N1 C1 Fe1 -179.25(16)
C9 N1 C1 Fe1 -0.8(3)
C6 N2 C1 N1 -0.4(2)
C12 N2 C1 N1 175.24(18)
C6 N2 C1 Fe1 179.34(16)
C12 N2 C1 Fe1 -5.0(3)
C15 N3 C2 N4 -0.5(2)
C19 N3 C2 N4 176.01(18)
C15 N3 C2 Fe1 176.35(15)
C19 N3 C2 Fe1 -7.1(3)
C16 N4 C2 N3 0.2(2)
C22 N4 C2 N3 177.03(17)
C16 N4 C2 Fe1 -176.61(15)
C22 N4 C2 Fe1 0.2(3)
C26 N6 C3 N5 0.5(2)
C32 N6 C3 N5 -179.86(18)
C26 N6 C3 Fe1 -177.44(15)
C32 N6 C3 Fe1 2.2(3)
C25 N5 C3 N6 -0.5(2)
C29 N5 C3 N6 178.83(18)
C25 N5 C3 Fe1 177.46(15)
C29 N5 C3 Fe1 -3.2(3)
C36 N8 C4 N7 1.1(2)
C42 N8 C4 N7 -179.25(18)
C36 N8 C4 Fe1 -177.48(16)
C42 N8 C4 Fe1 2.1(3)
C35 N7 C4 N8 -0.8(2)
C39 N7 C4 N8 178.46(18)
C35 N7 C4 Fe1 177.78(16)
C39 N7 C4 Fe1 -2.9(3)
C1 N1 C5 C6 -0.4(3)
C9 N1 C5 C6 -178.8(2)
C1 N1 C5 C7 177.7(3)
C9 N1 C5 C7 -0.6(4)
N1 C5 C6 N2 0.1(3)
C7 C5 C6 N2 -178.0(3)
N1 C5 C6 C8 177.1(2)
C7 C5 C6 C8 -1.0(4)
C1 N2 C6 C5 0.2(3)
C12 N2 C6 C5 -175.3(2)
C1 N2 C6 C8 -176.9(2)
C12 N2 C6 C8 7.7(4)
C1 N1 C9 C10 120.6(2)
C5 N1 C9 C10 -61.2(3)
C1 N1 C9 C11 -112.5(2)
C5 N1 C9 C11 65.7(3)
C1 N2 C12 C14 125.0(2)
C6 N2 C12 C14 -60.0(3)
C1 N2 C12 C13 -107.3(2)
C6 N2 C12 C13 67.7(3)
C2 N3 C15 C16 0.7(3)
C19 N3 C15 C16 -175.7(2)
C2 N3 C15 C17 -174.9(2)
C19 N3 C15 C17 8.7(4)
N3 C15 C16 N4 -0.5(2)
C17 C15 C16 N4 175.0(2)
N3 C15 C16 C18 179.4(2)
C17 C15 C16 C18 -5.1(4)
C2 N4 C16 C15 0.2(2)
C22 N4 C16 C15 -176.5(2)
C2 N4 C16 C18 -179.8(2)
C22 N4 C16 C18 3.6(4)
C2 N3 C19 C20 125.7(2)
C15 N3 C19 C20 -58.3(3)
C2 N3 C19 C21 -107.3(2)
C15 N3 C19 C21 68.8(3)
C2 N4 C22 C23 123.6(2)
C16 N4 C22 C23 -60.1(3)
C2 N4 C22 C24 -110.0(2)
C16 N4 C22 C24 66.3(3)
C3 N5 C25 C26 0.3(2)
C29 N5 C25 C26 -179.0(2)
C3 N5 C25 C27 -176.3(2)
C29 N5 C25 C27 4.5(3)
N5 C25 C26 N6 0.1(2)
C27 C25 C26 N6 176.5(2)
N5 C25 C26 C28 -178.5(2)
C27 C25 C26 C28 -2.0(4)
C3 N6 C26 C25 -0.4(2)
C32 N6 C26 C25 -180.0(2)
C3 N6 C26 C28 178.2(2)
C32 N6 C26 C28 -1.4(4)
C3 N5 C29 C31 -113.0(2)
C25 N5 C29 C31 66.2(3)
C3 N5 C29 C30 119.6(2)
C25 N5 C29 C30 -61.2(3)
C3 N6 C32 C33 117.7(2)
C26 N6 C32 C33 -62.7(3)
C3 N6 C32 C34 -115.1(2)
C26 N6 C32 C34 64.4(3)
C4 N7 C35 C36 0.2(3)
C39 N7 C35 C36 -179.0(2)
C4 N7 C35 C37 -179.4(2)
C39 N7 C35 C37 1.4(4)
N7 C35 C36 N8 0.5(3)
C37 C35 C36 N8 -180.0(2)
N7 C35 C36 C38 -177.0(2)
C37 C35 C36 C38 2.6(5)
C4 N8 C36 C35 -1.0(3)
C42 N8 C36 C35 179.4(2)
C4 N8 C36 C38 176.5(2)
C42 N8 C36 C38 -3.1(4)
C4 N7 C39 C40 117.5(2)
C35 N7 C39 C40 -63.4(3)
C4 N7 C39 C41 -114.6(2)
C35 N7 C39 C41 64.6(3)
C4 N8 C42 C44 -112.6(2)
C36 N8 C42 C44 67.0(3)
C4 N8 C42 C43 119.4(2)
C36 N8 C42 C43 -61.1(3)
C57 B1 C45 C50 -149.2(2)
C51 B1 C45 C50 89.6(3)
C63 B1 C45 C50 -31.1(3)
C57 B1 C45 C46 36.5(3)
C51 B1 C45 C46 -84.7(3)
C63 B1 C45 C46 154.6(2)
C50 C45 C46 C47 0.9(4)
B1 C45 C46 C47 175.6(3)
C45 C46 C47 C48 -1.0(5)
C46 C47 C48 C49 0.1(6)
C47 C48 C49 C50 0.7(6)
C46 C45 C50 C49 -0.1(5)
B1 C45 C50 C49 -174.8(3)
C48 C49 C50 C45 -0.7(6)
C57 B1 C51 C52 -29.4(3)
C45 B1 C51 C52 93.0(2)
C63 B1 C51 C52 -146.5(2)
C57 B1 C51 C56 155.4(2)
C45 B1 C51 C56 -82.2(2)
C63 B1 C51 C56 38.2(3)
C56 C51 C52 C53 -1.4(3)
B1 C51 C52 C53 -176.9(2)
C51 C52 C53 C54 -0.6(4)
C52 C53 C54 C55 1.7(4)
C53 C54 C55 C56 -0.6(4)
C54 C55 C56 C51 -1.6(4)
C52 C51 C56 C55 2.5(4)
B1 C51 C56 C55 178.1(2)
C45 B1 C57 C62 -159.9(2)
C51 B1 C57 C62 -42.4(3)
C63 B1 C57 C62 78.6(2)
C45 B1 C57 C58 26.8(3)
C51 B1 C57 C58 144.3(2)
C63 B1 C57 C58 -94.7(2)
C62 C57 C58 C59 0.0(3)
B1 C57 C58 C59 173.6(2)
C57 C58 C59 C60 -0.1(4)
C58 C59 C60 C61 -0.4(4)
C59 C60 C61 C62 1.1(4)
C60 C61 C62 C57 -1.4(4)
C58 C57 C62 C61 0.8(3)
B1 C57 C62 C61 -173.0(2)
C57 B1 C63 C68 -95.6(2)
C45 B1 C63 C68 141.7(2)
C51 B1 C63 C68 25.1(3)
C57 B1 C63 C64 79.6(2)
C45 B1 C63 C64 -43.1(3)
C51 B1 C63 C64 -159.66(19)
C68 C63 C64 C65 -1.6(3)
B1 C63 C64 C65 -177.3(2)
C63 C64 C65 C66 0.0(4)
C64 C65 C66 C67 1.5(4)
C65 C66 C67 C68 -1.3(4)
C66 C67 C68 C63 -0.4(4)
C64 C63 C68 C67 1.9(3)
B1 C63 C68 C67 177.4(2)
